data_7041421
loop_
_publ_author_name
'Ferrer-Ugalde, A'
'Cabrera-Gonz\'alez, J'
'Ju\'arez-P\'erez, E J'
'Teixidor, F.'
'P\'erez-Inestrosa, E'
'Montenegro, J. M.'
'Sillanp\"a\"a, R'
'Haukka, M.'
'N\'u\~nez, R'

_publ_section_title
;
 Carborane-stilbene dyads: the influence of substituents and cluster
 isomers on photoluminescence properties.
;
_journal_issue 7
_journal_name_full 'Dalton transactions (Cambridge, England : 2003)'
_journal_page_first 2091
_journal_page_last 2104
_journal_paper_doi 10.1039/c6dt04003a
_journal_volume 46
_journal_year 2017
_chemical_formula_moiety 'C32 H44 B20'
_chemical_formula_sum 'C32 H44 B20'
_chemical_formula_weight 644.87
_space_group_crystal_system monoclinic
_space_group_IT_number 14
_space_group_name_Hall '-P 2ybc'
_space_group_name_H-M_alt 'P 1 21/c 1'
_symmetry_space_group_name_Hall '-P 2ybc'
_symmetry_space_group_name_H-M 'P 1 21/c 1'
_atom_sites_solution_hydrogens geom
_audit_creation_method SHELXL-2014/7
_audit_update_record
;
2016-10-03 deposited with the CCDC.
2016-12-13 downloaded from the CCDC.
;
_cell_angle_alpha 90
_cell_angle_beta 91.1570(10)
_cell_angle_gamma 90
_cell_formula_units_Z 2
_cell_length_a 14.4906(3)
_cell_length_b 12.2981(2)
_cell_length_c 10.38440(10)
_cell_measurement_reflns_used 10175
_cell_measurement_temperature 123(2)
_cell_measurement_theta_max 76.5800
_cell_measurement_theta_min 4.6990
_cell_volume 1850.19(5)
_computing_cell_refinement
;
CrysAlisPro, Agilent Technologies,
Version 1.171.37.33 (release 27-03-2014 CrysAlis171 .NET)
(compiled Mar 27 2014,17:12:48)
;
_computing_data_collection
;
CrysAlisPro, Agilent Technologies,
Version 1.171.37.33 (release 27-03-2014 CrysAlis171 .NET)
(compiled Mar 27 2014,17:12:48)
;
_computing_data_reduction
;
CrysAlisPro, Agilent Technologies,
Version 1.171.37.33 (release 27-03-2014 CrysAlis171 .NET)
(compiled Mar 27 2014,17:12:48)
;
_computing_molecular_graphics 'UCSF Chimera (Petterssen et al. 2004)'
_computing_publication_material 'SHELXL-2014 (Sheldrick, 2014)'
_computing_structure_refinement 'SHELXL-2014 (Sheldrick, 2014)'
_computing_structure_solution 'SUPERFLIP (Palatinus & Chapuis, 2007)'
_diffrn_ambient_temperature 123(2)
_diffrn_detector_area_resol_mean 10.3953
_diffrn_measured_fraction_theta_full 0.999
_diffrn_measured_fraction_theta_max 0.996
_diffrn_measurement_device '\k-geometry diffractometer'
_diffrn_measurement_device_type 'SuperNova, Dual, Cu at zero, Atlas'
_diffrn_measurement_method '\f scans and \w scans with \k offset'
_diffrn_radiation_monochromator mirror
_diffrn_radiation_type CuK\a
_diffrn_radiation_wavelength 1.54184
_diffrn_reflns_av_R_equivalents 0.0599
_diffrn_reflns_av_unetI/netI 0.0346
_diffrn_reflns_Laue_measured_fraction_full 0.999
_diffrn_reflns_Laue_measured_fraction_max 0.996
_diffrn_reflns_limit_h_max 18
_diffrn_reflns_limit_h_min -18
_diffrn_reflns_limit_k_max 15
_diffrn_reflns_limit_k_min -15
_diffrn_reflns_limit_l_max 11
_diffrn_reflns_limit_l_min -13
_diffrn_reflns_number 25257
_diffrn_reflns_point_group_measured_fraction_full 0.999
_diffrn_reflns_point_group_measured_fraction_max 0.996
_diffrn_reflns_theta_full 67.684
_diffrn_reflns_theta_max 76.914
_diffrn_reflns_theta_min 4.717
_diffrn_source micro-source
_exptl_absorpt_coefficient_mu 0.404
_exptl_absorpt_correction_T_max 1.00000
_exptl_absorpt_correction_T_min 0.78351
_exptl_absorpt_correction_type multi-scan
_exptl_absorpt_process_details
;
CrysAlisPro, Agilent Technologies,
Version 1.171.37.33 (release 27-03-2014 CrysAlis171 .NET)
(compiled Mar 27 2014,17:12:48)
Empirical absorption correction using spherical harmonics,
 implemented in SCALE3 ABSPACK scaling algorithm.
Empirical absorption correction using spherical harmonics,
 implemented in SCALE3 ABSPACK scaling algorithm.
;
_exptl_crystal_colour colourless
_exptl_crystal_density_diffrn 1.158
_exptl_crystal_description needles
_exptl_crystal_F_000 672
_exptl_crystal_size_max 0.605
_exptl_crystal_size_mid 0.149
_exptl_crystal_size_min 0.101
_refine_diff_density_max 0.863
_refine_diff_density_min -0.284
_refine_diff_density_rms 0.048
_refine_ls_extinction_method none
_refine_ls_goodness_of_fit_ref 1.064
_refine_ls_hydrogen_treatment constr
_refine_ls_matrix_type full
_refine_ls_number_parameters 235
_refine_ls_number_reflns 3902
_refine_ls_number_restraints 0
_refine_ls_restrained_S_all 1.064
_refine_ls_R_factor_all 0.0703
_refine_ls_R_factor_gt 0.0627
_refine_ls_shift/su_max 0.000
_refine_ls_shift/su_mean 0.000
_refine_ls_structure_factor_coef Fsqd
_refine_ls_weighting_details 'w=1/[\s^2^(Fo^2^)+(0.0973P)^2^+0.6072P] where P=(Fo^2^+2Fc^2^)/3'
_refine_ls_weighting_scheme calc
_refine_ls_wR_factor_gt 0.1735
_refine_ls_wR_factor_ref 0.1839
_reflns_Friedel_coverage 0.000
_reflns_number_gt 3363
_reflns_number_total 3902
_reflns_threshold_expression 'I > 2\s(I)'
_cod_data_source_file c6dt04003a2.cif
_cod_data_source_block jc15
_cod_depositor_comments 'Adding full bibliography for 7041421--7041427.cif.'
_cod_database_code 7041421
_shelx_shelxl_version_number 2014/7
_shelx_space_group_comment
;
The symmetry employed for this shelxl refinement is uniquely defined
by the following loop, which should always be used as a source of
symmetry information in preference to the above space-group names.
They are only intended as comments.
;
_shelx_estimated_absorpt_t_min 0.792
_shelx_estimated_absorpt_t_max 0.960

loop_
_space_group_symop_operation_xyz
'x, y, z'
'-x, y+1/2, -z+1/2'
'-x, -y, -z'
'x, -y-1/2, z-1/2'

loop_
_atom_site_label
_atom_site_type_symbol
_atom_site_fract_x
_atom_site_fract_y
_atom_site_fract_z
_atom_site_U_iso_or_equiv
_atom_site_adp_type
_atom_site_occupancy
_atom_site_site_symmetry_order
_atom_site_calc_flag
_atom_site_refinement_flags_posn
_atom_site_refinement_flags_adp
C1 C 0.20759(11) 0.48316(14) 0.18020(14) 0.0363(4) Uani 1 1 d . .
C2 C 0.31722(11) 0.51439(13) 0.22908(14) 0.0337(3) Uani 1 1 d . .
C13 C 0.14994(13) 0.41507(16) 0.27159(15) 0.0445(4) Uani 1 1 d . .
H13A H 0.1874 0.3997 0.3503 0.053 Uiso 1 1 calc R U
H13B H 0.0958 0.4584 0.2975 0.053 Uiso 1 1 calc R U
C14 C 0.11636(12) 0.30920(15) 0.21603(15) 0.0410(4) Uani 1 1 d . .
C15 C 0.16708(14) 0.21462(17) 0.23053(19) 0.0504(5) Uani 1 1 d . .
H15 H 0.2229 0.2161 0.2800 0.060 Uiso 1 1 calc R U
C16 C 0.13870(15) 0.11837(17) 0.1751(2) 0.0540(5) Uani 1 1 d . .
H16 H 0.1747 0.0546 0.1876 0.065 Uiso 1 1 calc R U
C17 C 0.05768(15) 0.11349(17) 0.10075(18) 0.0517(5) Uani 1 1 d . .
C18 C 0.00471(14) 0.20843(19) 0.08890(19) 0.0563(5) Uani 1 1 d . .
H18 H -0.0516 0.2067 0.0406 0.068 Uiso 1 1 calc R U
C19 C 0.03299(13) 0.30489(17) 0.14643(19) 0.0494(4) Uani 1 1 d . .
H19 H -0.0044 0.3681 0.1385 0.059 Uiso 1 1 calc R U
C20 C 0.03429(15) 0.00780(19) 0.04124(19) 0.0547(5) Uani 1 1 d . .
H20 H 0.0714 -0.0531 0.0642 0.066 Uiso 1 1 calc R U
C21 C 0.35300(11) 0.47117(14) 0.35595(15) 0.0375(4) Uani 1 1 d . .
C22 C 0.34742(13) 0.53440(16) 0.46660(15) 0.0443(4) Uani 1 1 d . .
H22 H 0.3205 0.6047 0.4616 0.053 Uiso 1 1 calc R U
C23 C 0.38084(15) 0.4958(2) 0.58412(17) 0.0560(5) Uani 1 1 d . .
H23 H 0.3767 0.5397 0.6590 0.067 Uiso 1 1 calc R U
C24 C 0.41992(14) 0.3943(2) 0.5924(2) 0.0614(6) Uani 1 1 d . .
H24 H 0.4420 0.3676 0.6731 0.074 Uiso 1 1 calc R U
C25 C 0.42715(15) 0.3311(2) 0.4836(2) 0.0638(6) Uani 1 1 d . .
H25 H 0.4549 0.2612 0.4896 0.077 Uiso 1 1 calc R U
C26 C 0.39405(13) 0.36857(17) 0.3648(2) 0.0498(4) Uani 1 1 d . .
H26 H 0.3994 0.3246 0.2901 0.060 Uiso 1 1 calc R U
B3 B 0.29860(14) 0.42415(16) 0.10431(17) 0.0397(4) Uani 1 1 d . .
H3 H 0.3150 0.3353 0.1111 0.048 Uiso 1 1 calc R U
B4 B 0.20071(15) 0.47251(18) 0.01605(17) 0.0444(5) Uani 1 1 d . .
H4 H 0.1527 0.4162 -0.0372 0.053 Uiso 1 1 calc R U
B5 B 0.15934(14) 0.58910(18) 0.09668(18) 0.0453(5) Uani 1 1 d . .
H5 H 0.0841 0.6097 0.0970 0.054 Uiso 1 1 calc R U
B6 B 0.23187(13) 0.61250(15) 0.23279(17) 0.0385(4) Uani 1 1 d . .
H6 H 0.2047 0.6474 0.3242 0.046 Uiso 1 1 calc R U
B7 B 0.38649(14) 0.52466(16) 0.09924(17) 0.0397(4) Uani 1 1 d . .
H7 H 0.4615 0.5028 0.1012 0.048 Uiso 1 1 calc R U
B8 B 0.31364(15) 0.50011(18) -0.03780(17) 0.0448(5) Uani 1 1 d . .
H8 H 0.3409 0.4621 -0.1274 0.054 Uiso 1 1 calc R U
B9 B 0.22730(15) 0.60325(19) -0.04344(18) 0.0469(5) Uani 1 1 d . .
H9 H 0.1976 0.6340 -0.1369 0.056 Uiso 1 1 calc R U
B10 B 0.24561(16) 0.69097(17) 0.0921(2) 0.0460(5) Uani 1 1 d . .
H10 H 0.2276 0.7795 0.0887 0.055 Uiso 1 1 calc R U
B11 B 0.34438(14) 0.64268(15) 0.17868(17) 0.0393(4) Uani 1 1 d . .
H11 H 0.3916 0.6992 0.2330 0.047 Uiso 1 1 calc R U
B12 B 0.34189(15) 0.63596(17) 0.00771(18) 0.0436(4) Uani 1 1 d . .
H12 H 0.3876 0.6882 -0.0521 0.052 Uiso 1 1 calc R U

loop_
_atom_site_aniso_label
_atom_site_aniso_U_11
_atom_site_aniso_U_22
_atom_site_aniso_U_33
_atom_site_aniso_U_23
_atom_site_aniso_U_13
_atom_site_aniso_U_12
C1 0.0383(8) 0.0420(9) 0.0287(7) -0.0027(6) 0.0006(6) -0.0050(6)
C2 0.0363(7) 0.0359(8) 0.0290(7) -0.0011(5) 0.0009(6) -0.0007(6)
C13 0.0450(9) 0.0568(10) 0.0320(8) -0.0007(7) 0.0053(6) -0.0123(8)
C14 0.0389(8) 0.0506(10) 0.0334(7) 0.0079(6) 0.0004(6) -0.0095(7)
C15 0.0476(10) 0.0520(11) 0.0512(10) 0.0156(8) -0.0081(8) -0.0116(8)
C16 0.0532(11) 0.0508(11) 0.0578(11) 0.0116(8) -0.0013(8) -0.0091(9)
C17 0.0594(11) 0.0542(11) 0.0419(9) 0.0077(8) 0.0068(8) -0.0205(9)
C18 0.0449(10) 0.0752(14) 0.0483(10) 0.0113(9) -0.0108(8) -0.0224(9)
C19 0.0380(9) 0.0569(11) 0.0531(10) 0.0104(8) -0.0057(7) -0.0083(8)
C20 0.0515(10) 0.0624(12) 0.0503(10) 0.0145(9) 0.0014(8) -0.0109(9)
C21 0.0369(8) 0.0419(9) 0.0335(7) 0.0049(6) -0.0011(6) -0.0028(6)
C22 0.0495(9) 0.0524(10) 0.0309(8) 0.0033(7) -0.0023(6) -0.0053(8)
C23 0.0556(11) 0.0785(14) 0.0336(9) 0.0112(8) -0.0046(8) -0.0152(10)
C24 0.0483(10) 0.0858(16) 0.0495(11) 0.0306(10) -0.0107(8) -0.0127(10)
C25 0.0475(10) 0.0643(13) 0.0794(15) 0.0327(12) -0.0057(10) 0.0046(10)
C26 0.0449(9) 0.0492(10) 0.0552(10) 0.0084(8) -0.0019(8) 0.0048(8)
B3 0.0486(10) 0.0397(9) 0.0312(8) -0.0044(7) 0.0078(7) -0.0039(8)
B4 0.0505(11) 0.0554(12) 0.0272(8) -0.0018(7) -0.0006(7) -0.0155(9)
B5 0.0434(10) 0.0548(12) 0.0375(9) 0.0053(8) -0.0055(7) -0.0006(9)
B6 0.0430(9) 0.0373(9) 0.0352(8) -0.0025(7) -0.0020(7) 0.0026(7)
B7 0.0421(9) 0.0442(10) 0.0330(8) 0.0010(7) 0.0062(7) -0.0050(8)
B8 0.0548(11) 0.0515(11) 0.0283(8) -0.0024(7) 0.0071(7) -0.0119(9)
B9 0.0512(11) 0.0573(12) 0.0318(8) 0.0066(8) -0.0069(7) -0.0105(9)
B10 0.0531(11) 0.0409(10) 0.0437(10) 0.0064(8) -0.0072(8) -0.0006(8)
B11 0.0458(10) 0.0371(9) 0.0348(8) 0.0012(7) -0.0032(7) -0.0052(7)
B12 0.0496(10) 0.0468(10) 0.0344(8) 0.0054(7) -0.0020(7) -0.0105(8)

loop_
_atom_type_symbol
_atom_type_description
_atom_type_scat_dispersion_real
_atom_type_scat_dispersion_imag
_atom_type_scat_source
C C 0.0181 0.0091 'International Tables Vol C Tables 4.2.6.8 and 6.1.1.4'
H H 0.0000 0.0000 'International Tables Vol C Tables 4.2.6.8 and 6.1.1.4'
B B 0.0090 0.0039 'International Tables Vol C Tables 4.2.6.8 and 6.1.1.4'

loop_
_geom_angle_atom_site_label_1
_geom_angle_atom_site_label_2
_geom_angle_atom_site_label_3
_geom_angle
_geom_angle_site_symmetry_1
C13 C1 C2 117.23(13) .
C13 C1 B5 120.71(15) .
C2 C1 B5 110.46(13) .
C13 C1 B4 123.76(13) .
C2 C1 B4 110.47(12) .
B5 C1 B4 62.43(12) .
C13 C1 B3 119.34(15) .
C2 C1 B3 60.64(10) .
B5 C1 B3 113.65(13) .
B4 C1 B3 62.52(11) .
C13 C1 B6 114.95(13) .
C2 C1 B6 60.77(10) .
B5 C1 B6 62.19(11) .
B4 C1 B6 113.30(13) .
B3 C1 B6 112.62(13) .
C21 C2 C1 119.01(13) .
C21 C2 B7 121.48(14) .
C1 C2 B7 110.02(12) .
C21 C2 B11 121.12(13) .
C1 C2 B11 109.64(12) .
B7 C2 B11 63.01(10) .
C21 C2 B3 118.51(13) .
C1 C2 B3 59.95(10) .
B7 C2 B3 62.48(10) .
B11 C2 B3 113.42(12) .
C21 C2 B6 117.49(13) .
C1 C2 B6 60.02(10) .
B7 C2 B6 113.55(13) .
B11 C2 B6 62.11(11) .
B3 C2 B6 111.41(12) .
C14 C13 C1 114.45(13) .
C14 C13 H13A 108.6 .
C1 C13 H13A 108.6 .
C14 C13 H13B 108.6 .
C1 C13 H13B 108.6 .
H13A C13 H13B 107.6 .
C15 C14 C19 118.48(18) .
C15 C14 C13 121.36(16) .
C19 C14 C13 120.15(17) .
C16 C15 C14 121.65(18) .
C16 C15 H15 119.2 .
C14 C15 H15 119.2 .
C15 C16 C17 120.7(2) .
C15 C16 H16 119.7 .
C17 C16 H16 119.7 .
C16 C17 C18 117.81(19) .
C16 C17 C20 117.0(2) .
C18 C17 C20 125.19(19) .
C19 C18 C17 121.23(18) .
C19 C18 H18 119.4 .
C17 C18 H18 119.4 .
C18 C19 C14 120.05(19) .
C18 C19 H19 120.0 .
C14 C19 H19 120.0 .
C20 C20 C17 124.5(3) 3
C20 C20 H20 117.8 3
C17 C20 H20 117.8 .
C22 C21 C26 118.84(16) .
C22 C21 C2 120.10(15) .
C26 C21 C2 121.05(15) .
C23 C22 C21 120.68(19) .
C23 C22 H22 119.7 .
C21 C22 H22 119.7 .
C24 C23 C22 120.1(2) .
C24 C23 H23 119.9 .
C22 C23 H23 119.9 .
C23 C24 C25 120.04(18) .
C23 C24 H24 120.0 .
C25 C24 H24 120.0 .
C24 C25 C26 120.6(2) .
C24 C25 H25 119.7 .
C26 C25 H25 119.7 .
C25 C26 C21 119.7(2) .
C25 C26 H26 120.1 .
C21 C26 H26 120.1 .
C1 B3 C2 59.40(9) .
C1 B3 B8 105.67(14) .
C2 B3 B8 105.54(13) .
C1 B3 B4 58.72(10) .
C2 B3 B4 106.48(13) .
B8 B3 B4 60.11(12) .
C1 B3 B7 106.15(13) .
C2 B3 B7 58.17(10) .
B8 B3 B7 60.38(11) .
B4 B3 B7 108.50(14) .
C1 B3 H3 123.3 .
C2 B3 H3 123.4 .
B8 B3 H3 122.7 .
B4 B3 H3 121.7 .
B7 B3 H3 122.0 .
C1 B4 B9 105.66(13) .
C1 B4 B5 58.69(10) .
B9 B4 B5 60.47(12) .
C1 B4 B8 105.31(13) .
B9 B4 B8 60.43(12) .
B5 B4 B8 108.51(14) .
C1 B4 B3 58.76(10) .
B9 B4 B3 107.91(14) .
B5 B4 B3 107.56(13) .
B8 B4 B3 59.61(11) .
C1 B4 H4 124.3 .
B9 B4 H4 121.8 .
B5 B4 H4 121.4 .
B8 B4 H4 122.0 .
B3 B4 H4 122.0 .
C1 B5 B6 59.15(10) .
C1 B5 B4 58.88(11) .
B6 B5 B4 107.96(14) .
C1 B5 B10 105.74(14) .
B6 B5 B10 59.84(11) .
B4 B5 B10 108.32(15) .
C1 B5 B9 105.19(14) .
B6 B5 B9 107.91(14) .
B4 B5 B9 59.68(12) .
B10 B5 B9 60.47(12) .
C1 B5 H5 124.1 .
B6 B5 H5 121.6 .
B4 B5 H5 121.6 .
B10 B5 H5 121.9 .
B9 B5 H5 122.3 .
C1 B6 C2 59.21(10) .
C1 B6 B10 105.62(13) .
C2 B6 B10 105.69(13) .
C1 B6 B5 58.66(11) .
C2 B6 B5 106.42(13) .
B10 B6 B5 60.17(11) .
C1 B6 B11 106.08(13) .
C2 B6 B11 58.44(10) .
B10 B6 B11 60.26(11) .
B5 B6 B11 108.42(13) .
C1 B6 H6 123.4 .
C2 B6 H6 123.4 .
B10 B6 H6 122.6 .
B5 B6 H6 121.8 .
B11 B6 H6 121.9 .
C2 B7 B3 59.35(10) .
C2 B7 B12 105.45(13) .
B3 B7 B12 107.34(14) .
C2 B7 B8 105.73(13) .
B3 B7 B8 59.46(11) .
B12 B7 B8 60.05(12) .
C2 B7 B11 58.74(10) .
B3 B7 B11 107.48(13) .
B12 B7 B11 59.82(11) .
B8 B7 B11 107.75(14) .
C2 B7 H7 123.8 .
B3 B7 H7 121.9 .
B12 B7 H7 122.4 .
B8 B7 H7 122.3 .
B11 B7 H7 121.9 .
B3 B8 B4 60.27(11) .
B3 B8 B7 60.16(11) .
B4 B8 B7 108.45(12) .
B3 B8 B12 107.84(13) .
B4 B8 B12 107.73(15) .
B7 B8 B12 59.97(11) .
B3 B8 B9 107.82(14) .
B4 B8 B9 59.65(12) .
B7 B8 B9 108.07(14) .
B12 B8 B9 59.91(12) .
B3 B8 H8 121.7 .
B4 B8 H8 121.7 .
B7 B8 H8 121.4 .
B12 B8 H8 121.9 .
B9 B8 H8 121.9 .
B4 B9 B12 108.05(15) .
B4 B9 B8 59.92(12) .
B12 B9 B8 60.04(12) .
B4 B9 B5 59.86(12) .
B12 B9 B5 107.82(13) .
B8 B9 B5 107.63(14) .
B4 B9 B10 107.66(13) .
B12 B9 B10 60.40(12) .
B8 B9 B10 108.09(14) .
B5 B9 B10 59.46(12) .
B4 B9 H9 121.8 .
B12 B9 H9 121.5 .
B8 B9 H9 121.8 .
B5 B9 H9 122.1 .
B10 B9 H9 121.8 .
B6 B10 B5 59.99(11) .
B6 B10 B11 60.13(11) .
B5 B10 B11 108.17(14) .
B6 B10 B9 107.70(14) .
B5 B10 B9 60.06(12) .
B11 B10 B9 107.55(15) .
B6 B10 B12 107.44(14) .
B5 B10 B12 107.60(15) .
B11 B10 B12 59.66(11) .
B9 B10 B12 59.52(12) .
B6 B10 H10 121.9 .
B5 B10 H10 121.6 .
B11 B10 H10 121.7 .
B9 B10 H10 122.0 .
B12 B10 H10 122.3 .
C2 B11 B6 59.44(10) .
C2 B11 B10 105.97(13) .
B6 B11 B10 59.62(11) .
C2 B11 B12 105.23(13) .
B6 B11 B12 107.85(13) .
B10 B11 B12 60.68(12) .
C2 B11 B7 58.26(10) .
B6 B11 B7 107.54(13) .
B10 B11 B7 108.53(13) .
B12 B11 B7 60.01(11) .
C2 B11 H11 124.1 .
B6 B11 H11 121.8 .
B10 B11 H11 121.7 .
B12 B11 H11 122.1 .
B7 B11 H11 121.8 .
B11 B12 B9 107.99(14) .
B11 B12 B7 60.17(10) .
B9 B12 B7 108.19(14) .
B11 B12 B8 107.98(13) .
B9 B12 B8 60.05(12) .
B7 B12 B8 59.98(11) .
B11 B12 B10 59.65(11) .
B9 B12 B10 60.08(12) .
B7 B12 B10 107.84(13) .
B8 B12 B10 107.84(14) .
B11 B12 H12 121.8 .
B9 B12 H12 121.6 .
B7 B12 H12 121.6 .
B8 B12 H12 121.8 .
B10 B12 H12 121.9 .

loop_
_geom_bond_atom_site_label_1
_geom_bond_atom_site_label_2
_geom_bond_distance
_geom_bond_site_symmetry_2
_geom_bond_publ_flag
C1 C13 1.527(2) . yes
C1 C2 1.702(2) . yes
C1 B5 1.707(3) . yes
C1 B4 1.711(2) . yes
C1 B3 1.711(2) . yes
C1 B6 1.716(2) . yes
C2 C21 1.503(2) . yes
C2 B7 1.702(2) . yes
C2 B11 1.711(2) . yes
C2 B3 1.723(2) . yes
C2 B6 1.729(2) . yes
C13 C14 1.501(2) . ?
C13 H13A 0.9900 . ?
C13 H13B 0.9900 . ?
C14 C15 1.382(3) . ?
C14 C19 1.396(2) . ?
C15 C16 1.376(3) . ?
C15 H15 0.9500 . ?
C16 C17 1.393(3) . ?
C16 H16 0.9500 . ?
C17 C18 1.401(3) . ?
C17 C20 1.476(3) . ?
C18 C19 1.386(3) . ?
C18 H18 0.9500 . ?
C19 H19 0.9500 . ?
C20 C20 1.313(4) 3 ?
C20 H20 0.9500 . ?
C21 C22 1.391(2) . ?
C21 C26 1.397(3) . ?
C22 C23 1.387(2) . ?
C22 H22 0.9500 . ?
C23 C24 1.373(4) . ?
C23 H23 0.9500 . ?
C24 C25 1.377(4) . ?
C24 H24 0.9500 . ?
C25 C26 1.393(3) . ?
C25 H25 0.9500 . ?
C26 H26 0.9500 . ?
B3 B8 1.764(3) . ?
B3 B4 1.776(3) . ?
B3 B7 1.776(3) . ?
B3 H3 1.1200 . ?
B4 B9 1.768(3) . ?
B4 B5 1.771(3) . ?
B4 B8 1.773(3) . ?
B4 H4 1.1200 . ?
B5 B6 1.768(3) . ?
B5 B10 1.771(3) . ?
B5 B9 1.782(3) . ?
B5 H5 1.1200 . ?
B6 B10 1.765(3) . ?
B6 B11 1.774(3) . ?
B6 H6 1.1200 . ?
B7 B12 1.780(3) . ?
B7 B8 1.780(3) . ?
B7 B11 1.783(3) . ?
B7 H7 1.1200 . ?
B8 B12 1.782(3) . ?
B8 B9 1.782(3) . ?
B8 H8 1.1200 . ?
B9 B12 1.779(3) . ?
B9 B10 1.789(3) . ?
B9 H9 1.1200 . ?
B10 B11 1.777(3) . ?
B10 B12 1.795(3) . ?
B10 H10 1.1200 . ?
B11 B12 1.777(3) . ?
B11 H11 1.1200 . ?
B12 H12 1.1200 . ?

loop_
_geom_torsion_atom_site_label_1
_geom_torsion_atom_site_label_2
_geom_torsion_atom_site_label_3
_geom_torsion_atom_site_label_4
_geom_torsion
_geom_torsion_site_symmetry_4
C13 C1 C2 C21 2.0(2) .
B5 C1 C2 C21 145.61(14) .
B4 C1 C2 C21 -147.22(15) .
B3 C1 C2 C21 -108.04(16) .
B6 C1 C2 C21 106.82(15) .
C13 C1 C2 B7 148.89(15) .
B5 C1 C2 B7 -67.51(16) .
B4 C1 C2 B7 -0.34(18) .
B3 C1 C2 B7 38.84(13) .
B6 C1 C2 B7 -106.30(14) .
C13 C1 C2 B11 -143.63(14) .
B5 C1 C2 B11 -0.02(16) .
B4 C1 C2 B11 67.15(16) .
B3 C1 C2 B11 106.33(13) .
B6 C1 C2 B11 -38.81(12) .
C13 C1 C2 B3 110.05(16) .
B5 C1 C2 B3 -106.35(14) .
B4 C1 C2 B3 -39.18(13) .
B6 C1 C2 B3 -145.14(13) .
C13 C1 C2 B6 -104.81(16) .
B5 C1 C2 B6 38.79(12) .
B4 C1 C2 B6 105.96(15) .
B3 C1 C2 B6 145.14(13) .
C2 C1 C13 C14 -120.79(16) .
B5 C1 C13 C14 99.49(19) .
B4 C1 C13 C14 24.0(2) .
B3 C1 C13 C14 -50.9(2) .
B6 C1 C13 C14 170.70(14) .
C1 C13 C14 C15 91.3(2) .
C1 C13 C14 C19 -87.8(2) .
C19 C14 C15 C16 2.0(3) .
C13 C14 C15 C16 -177.10(17) .
C14 C15 C16 C17 0.7(3) .
C15 C16 C17 C18 -2.5(3) .
C15 C16 C17 C20 177.90(18) .
C16 C17 C18 C19 1.6(3) .
C20 C17 C18 C19 -178.80(18) .
C17 C18 C19 C14 1.0(3) .
C15 C14 C19 C18 -2.8(3) .
C13 C14 C19 C18 176.27(16) .
C16 C17 C20 C20 -173.0(2) 3
C18 C17 C20 C20 7.4(4) 3
C1 C2 C21 C22 -94.54(19) .
B7 C2 C21 C22 122.47(17) .
B11 C2 C21 C22 47.1(2) .
B3 C2 C21 C22 -164.03(15) .
B6 C2 C21 C22 -25.4(2) .
C1 C2 C21 C26 86.88(19) .
B7 C2 C21 C26 -56.1(2) .
B11 C2 C21 C26 -131.52(17) .
B3 C2 C21 C26 17.4(2) .
B6 C2 C21 C26 156.05(16) .
C26 C21 C22 C23 -0.9(3) .
C2 C21 C22 C23 -179.49(17) .
C21 C22 C23 C24 0.0(3) .
C22 C23 C24 C25 0.9(3) .
C23 C24 C25 C26 -0.8(3) .
C24 C25 C26 C21 -0.1(3) .
C22 C21 C26 C25 0.9(3) .
C2 C21 C26 C25 179.55(17) .
C13 C1 B3 C2 -106.62(15) .
B5 C1 B3 C2 101.04(14) .
B4 C1 B3 C2 138.16(13) .
B6 C1 B3 C2 32.71(12) .
C13 C1 B3 B8 154.33(14) .
C2 C1 B3 B8 -99.05(14) .
B5 C1 B3 B8 1.99(18) .
B4 C1 B3 B8 39.10(13) .
B6 C1 B3 B8 -66.34(16) .
C13 C1 B3 B4 115.23(16) .
C2 C1 B3 B4 -138.16(13) .
B5 C1 B3 B4 -37.12(14) .
B6 C1 B3 B4 -105.45(14) .
C13 C1 B3 B7 -142.61(14) .
C2 C1 B3 B7 -36.00(11) .
B5 C1 B3 B7 65.04(16) .
B4 C1 B3 B7 102.16(14) .
B6 C1 B3 B7 -3.29(17) .
C21 C2 B3 C1 108.87(15) .
B7 C2 B3 C1 -138.36(13) .
B11 C2 B3 C1 -99.93(14) .
B6 C2 B3 C1 -32.13(12) .
C21 C2 B3 B8 -151.85(15) .
C1 C2 B3 B8 99.28(15) .
B7 C2 B3 B8 -39.08(13) .
B11 C2 B3 B8 -0.65(18) .
B6 C2 B3 B8 67.15(17) .
C21 C2 B3 B4 145.35(14) .
C1 C2 B3 B4 36.48(12) .
B7 C2 B3 B4 -101.88(14) .
B11 C2 B3 B4 -63.45(16) .
B6 C2 B3 B4 4.35(17) .
C21 C2 B3 B7 -112.77(16) .
C1 C2 B3 B7 138.36(13) .
B11 C2 B3 B7 38.43(14) .
B6 C2 B3 B7 106.24(14) .
C13 C1 B4 B9 149.79(17) .
C2 C1 B4 B9 -63.38(18) .
B5 C1 B4 B9 39.68(14) .
B3 C1 B4 B9 -101.75(15) .
B6 C1 B4 B9 2.62(19) .
C13 C1 B4 B5 110.12(19) .
C2 C1 B4 B5 -103.06(14) .
B3 C1 B4 B5 -141.42(14) .
B6 C1 B4 B5 -37.06(14) .
C13 C1 B4 B8 -147.25(17) .
C2 C1 B4 B8 -0.43(19) .
B5 C1 B4 B8 102.64(16) .
B3 C1 B4 B8 -38.79(14) .
B6 C1 B4 B8 65.58(18) .
C13 C1 B4 B3 -108.46(18) .
C2 C1 B4 B3 38.36(13) .
B5 C1 B4 B3 141.42(14) .
B6 C1 B4 B3 104.36(15) .
C2 B3 B4 C1 -36.79(11) .
B8 B3 B4 C1 -135.54(14) .
B7 B3 B4 C1 -98.04(13) .
C1 B3 B4 B9 97.80(15) .
C2 B3 B4 B9 61.01(16) .
B8 B3 B4 B9 -37.74(13) .
B7 B3 B4 B9 -0.24(18) .
C1 B3 B4 B5 33.97(12) .
C2 B3 B4 B5 -2.82(17) .
B8 B3 B4 B5 -101.57(15) .
B7 B3 B4 B5 -64.07(16) .
C1 B3 B4 B8 135.54(14) .
C2 B3 B4 B8 98.75(14) .
B7 B3 B4 B8 37.50(13) .
C13 C1 B5 B6 103.97(16) .
C2 C1 B5 B6 -38.18(12) .
B4 C1 B5 B6 -141.26(14) .
B3 C1 B5 B6 -104.11(14) .
C13 C1 B5 B4 -114.77(16) .
C2 C1 B5 B4 103.08(13) .
B3 C1 B5 B4 37.15(13) .
B6 C1 B5 B4 141.26(14) .
C13 C1 B5 B10 143.03(15) .
C2 C1 B5 B10 0.89(17) .
B4 C1 B5 B10 -102.19(15) .
B3 C1 B5 B10 -65.04(17) .
B6 C1 B5 B10 39.07(13) .
C13 C1 B5 B9 -153.97(14) .
C2 C1 B5 B9 63.89(16) .
B4 C1 B5 B9 -39.20(13) .
B3 C1 B5 B9 -2.04(18) .
B6 C1 B5 B9 102.07(15) .
B9 B4 B5 C1 -135.04(14) .
B8 B4 B5 C1 -97.03(14) .
B3 B4 B5 C1 -34.00(12) .
C1 B4 B5 B6 34.38(12) .
B9 B4 B5 B6 -100.66(15) .
B8 B4 B5 B6 -62.65(17) .
B3 B4 B5 B6 0.38(18) .
C1 B4 B5 B10 97.70(14) .
B9 B4 B5 B10 -37.34(13) .
B8 B4 B5 B10 0.67(18) .
B3 B4 B5 B10 63.70(16) .
C1 B4 B5 B9 135.04(14) .
B8 B4 B5 B9 38.01(13) .
B3 B4 B5 B9 101.04(15) .
C13 C1 B6 C2 108.54(15) .
B5 C1 B6 C2 -138.42(13) .
B4 C1 B6 C2 -101.27(14) .
B3 C1 B6 C2 -32.66(12) .
C13 C1 B6 B10 -152.24(15) .
C2 C1 B6 B10 99.22(14) .
B5 C1 B6 B10 -39.20(13) .
B4 C1 B6 B10 -2.04(18) .
B3 C1 B6 B10 66.56(16) .
C13 C1 B6 B5 -113.04(16) .
C2 C1 B6 B5 138.42(13) .
B4 C1 B6 B5 37.15(14) .
B3 C1 B6 B5 105.76(14) .
C13 C1 B6 B11 144.86(14) .
C2 C1 B6 B11 36.32(11) .
B5 C1 B6 B11 -102.10(14) .
B4 C1 B6 B11 -64.94(17) .
B3 C1 B6 B11 3.66(17) .
C21 C2 B6 C1 -109.33(15) .
B7 C2 B6 C1 100.36(13) .
B11 C2 B6 C1 138.09(12) .
B3 C2 B6 C1 32.10(12) .
C21 C2 B6 B10 151.57(14) .
C1 C2 B6 B10 -99.10(13) .
B7 C2 B6 B10 1.25(17) .
B11 C2 B6 B10 38.99(12) .
B3 C2 B6 B10 -67.00(16) .
C21 C2 B6 B5 -145.55(14) .
C1 C2 B6 B5 -36.22(12) .
B7 C2 B6 B5 64.13(17) .
B11 C2 B6 B5 101.87(14) .
B3 C2 B6 B5 -4.12(17) .
C21 C2 B6 B11 112.58(15) .
C1 C2 B6 B11 -138.09(12) .
B7 C2 B6 B11 -37.74(13) .
B3 C2 B6 B11 -105.99(13) .
B4 B5 B6 C1 -34.27(12) .
B10 B5 B6 C1 -135.45(14) .
B9 B5 B6 C1 -97.33(16) .
C1 B5 B6 C2 36.47(12) .
B4 B5 B6 C2 2.19(18) .
B10 B5 B6 C2 -98.98(15) .
B9 B5 B6 C2 -60.87(18) .
C1 B5 B6 B10 135.45(15) .
B4 B5 B6 B10 101.17(16) .
B9 B5 B6 B10 38.11(14) .
C1 B5 B6 B11 97.98(14) .
B4 B5 B6 B11 63.71(17) .
B10 B5 B6 B11 -37.46(14) .
B9 B5 B6 B11 0.65(19) .
C21 C2 B7 B3 108.18(16) .
C1 C2 B7 B3 -37.75(13) .
B11 C2 B7 B3 -140.20(14) .
B6 C2 B7 B3 -102.82(14) .
C21 C2 B7 B12 -150.53(15) .
C1 C2 B7 B12 63.54(16) .
B11 C2 B7 B12 -38.92(12) .
B3 C2 B7 B12 101.28(14) .
B6 C2 B7 B12 -1.54(17) .
C21 C2 B7 B8 146.88(15) .
C1 C2 B7 B8 0.95(17) .
B11 C2 B7 B8 -101.51(15) .
B3 C2 B7 B8 38.69(13) .
B6 C2 B7 B8 -64.13(17) .
C21 C2 B7 B11 -111.61(16) .
C1 C2 B7 B11 102.46(13) .
B3 C2 B7 B11 140.20(14) .
B6 C2 B7 B11 37.38(13) .
C1 B3 B7 C2 36.54(11) .
B8 B3 B7 C2 135.68(15) .
B4 B3 B7 C2 98.30(14) .
C1 B3 B7 B12 -61.47(15) .
C2 B3 B7 B12 -98.01(14) .
B8 B3 B7 B12 37.67(13) .
B4 B3 B7 B12 0.29(17) .
C1 B3 B7 B8 -99.14(15) .
C2 B3 B7 B8 -135.68(15) .
B4 B3 B7 B8 -37.38(13) .
C1 B3 B7 B11 1.54(16) .
C2 B3 B7 B11 -35.00(11) .
B8 B3 B7 B11 100.68(15) .
B4 B3 B7 B11 63.30(15) .
C1 B3 B8 B4 -38.44(12) .
C2 B3 B8 B4 -100.36(14) .
B7 B3 B8 B4 -138.39(15) .
C1 B3 B8 B7 99.95(14) .
C2 B3 B8 B7 38.03(13) .
B4 B3 B8 B7 138.39(15) .
C1 B3 B8 B12 62.20(17) .
C2 B3 B8 B12 0.28(19) .
B4 B3 B8 B12 100.64(16) .
B7 B3 B8 B12 -37.76(14) .
C1 B3 B8 B9 -1.07(17) .
C2 B3 B8 B9 -62.99(17) .
B4 B3 B8 B9 37.37(13) .
B7 B3 B8 B9 -101.02(15) .
C1 B4 B8 B3 38.38(13) .
B9 B4 B8 B3 137.96(14) .
B5 B4 B8 B3 99.93(14) .
C1 B4 B8 B7 1.0(2) .
B9 B4 B8 B7 100.58(16) .
B5 B4 B8 B7 62.54(18) .
B3 B4 B8 B7 -37.38(14) .
C1 B4 B8 B12 -62.44(17) .
B9 B4 B8 B12 37.14(13) .
B5 B4 B8 B12 -0.90(18) .
B3 B4 B8 B12 -100.82(14) .
C1 B4 B8 B9 -99.57(15) .
B5 B4 B8 B9 -38.03(13) .
B3 B4 B8 B9 -137.96(14) .
C2 B7 B8 B3 -38.64(13) .
B12 B7 B8 B3 -137.68(15) .
B11 B7 B8 B3 -100.22(14) .
C2 B7 B8 B4 -1.20(19) .
B3 B7 B8 B4 37.44(14) .
B12 B7 B8 B4 -100.25(17) .
B11 B7 B8 B4 -62.78(18) .
C2 B7 B8 B12 99.05(14) .
B3 B7 B8 B12 137.68(15) .
B11 B7 B8 B12 37.47(13) .
C2 B7 B8 B9 61.96(16) .
B3 B7 B8 B9 100.60(15) .
B12 B7 B8 B9 -37.09(13) .
B11 B7 B8 B9 0.38(17) .
C1 B4 B9 B12 61.72(18) .
B5 B4 B9 B12 100.54(15) .
B8 B4 B9 B12 -37.28(13) .
B3 B4 B9 B12 0.10(19) .
C1 B4 B9 B8 98.99(15) .
B5 B4 B9 B8 137.82(14) .
B3 B4 B9 B8 37.38(13) .
C1 B4 B9 B5 -38.83(13) .
B8 B4 B9 B5 -137.82(14) .
B3 B4 B9 B5 -100.44(14) .
C1 B4 B9 B10 -2.1(2) .
B5 B4 B9 B10 36.74(14) .
B8 B4 B9 B10 -101.08(15) .
B3 B4 B9 B10 -63.70(18) .
B3 B8 B9 B4 -37.65(12) .
B7 B8 B9 B4 -101.23(14) .
B12 B8 B9 B4 -138.35(13) .
B3 B8 B9 B12 100.70(14) .
B4 B8 B9 B12 138.35(13) .
B7 B8 B9 B12 37.12(12) .
B3 B8 B9 B5 -0.11(18) .
B4 B8 B9 B5 37.54(13) .
B7 B8 B9 B5 -63.69(17) .
B12 B8 B9 B5 -100.81(15) .
B3 B8 B9 B10 62.69(18) .
B4 B8 B9 B10 100.34(15) .
B7 B8 B9 B10 -0.89(18) .
B12 B8 B9 B10 -38.00(13) .
C1 B5 B9 B4 38.81(13) .
B6 B5 B9 B4 100.74(15) .
B10 B5 B9 B4 138.57(15) .
C1 B5 B9 B12 -62.12(18) .
B6 B5 B9 B12 -0.2(2) .
B4 B5 B9 B12 -100.94(16) .
B10 B5 B9 B12 37.63(14) .
C1 B5 B9 B8 1.25(18) .
B6 B5 B9 B8 63.17(18) .
B4 B5 B9 B8 -37.57(13) .
B10 B5 B9 B8 101.00(15) .
C1 B5 B9 B10 -99.75(15) .
B6 B5 B9 B10 -37.83(14) .
B4 B5 B9 B10 -138.57(15) .
C1 B6 B10 B5 38.48(13) .
C2 B6 B10 B5 100.21(14) .
B11 B6 B10 B5 138.35(15) .
C1 B6 B10 B11 -99.87(14) .
C2 B6 B10 B11 -38.13(12) .
B5 B6 B10 B11 -138.35(15) .
C1 B6 B10 B9 0.60(18) .
C2 B6 B10 B9 62.34(17) .
B5 B6 B10 B9 -37.88(14) .
B11 B6 B10 B9 100.47(16) .
C1 B6 B10 B12 -62.15(16) .
C2 B6 B10 B12 -0.42(17) .
B5 B6 B10 B12 -100.63(16) .
B11 B6 B10 B12 37.72(13) .
C1 B5 B10 B6 -38.74(12) .
B4 B5 B10 B6 -100.56(15) .
B9 B5 B10 B6 -137.55(15) .
C1 B5 B10 B11 -1.40(19) .
B6 B5 B10 B11 37.34(13) .
B4 B5 B10 B11 -63.22(17) .
B9 B5 B10 B11 -100.21(16) .
C1 B5 B10 B9 98.81(15) .
B6 B5 B10 B9 137.55(15) .
B4 B5 B10 B9 36.99(13) .
C1 B5 B10 B12 61.63(16) .
B6 B5 B10 B12 100.37(14) .
B4 B5 B10 B12 -0.19(17) .
B9 B5 B10 B12 -37.18(13) .
B4 B9 B10 B6 0.9(2) .
B12 B9 B10 B6 -100.21(15) .
B8 B9 B10 B6 -62.37(18) .
B5 B9 B10 B6 37.84(14) .
B4 B9 B10 B5 -36.91(14) .
B12 B9 B10 B5 -138.05(15) .
B8 B9 B10 B5 -100.21(15) .
B4 B9 B10 B11 64.35(19) .
B12 B9 B10 B11 -36.79(13) .
B8 B9 B10 B11 1.05(19) .
B5 B9 B10 B11 101.26(15) .
B4 B9 B10 B12 101.14(16) .
B8 B9 B10 B12 37.84(13) .
B5 B9 B10 B12 138.05(15) .
C21 C2 B11 B6 -106.88(16) .
C1 C2 B11 B6 37.90(11) .
B7 C2 B11 B6 140.97(13) .
B3 C2 B11 B6 102.76(14) .
C21 C2 B11 B10 -145.64(15) .
C1 C2 B11 B10 -0.85(16) .
B7 C2 B11 B10 102.22(14) .
B3 C2 B11 B10 64.01(17) .
B6 C2 B11 B10 -38.75(12) .
C21 C2 B11 B12 151.10(15) .
C1 C2 B11 B12 -64.11(15) .
B7 C2 B11 B12 38.96(13) .
B3 C2 B11 B12 0.75(18) .
B6 C2 B11 B12 -102.01(14) .
C21 C2 B11 B7 112.14(16) .
C1 C2 B11 B7 -103.07(13) .
B3 C2 B11 B7 -38.21(13) .
B6 C2 B11 B7 -140.97(13) .
C1 B6 B11 C2 -36.67(11) .
B10 B6 B11 C2 -135.76(13) .
B5 B6 B11 C2 -98.34(14) .
C1 B6 B11 B10 99.10(14) .
C2 B6 B11 B10 135.76(13) .
B5 B6 B11 B10 37.42(14) .
C1 B6 B11 B12 60.82(16) .
C2 B6 B11 B12 97.49(14) .
B10 B6 B11 B12 -38.27(13) .
B5 B6 B11 B12 -0.85(19) .
C1 B6 B11 B7 -2.50(16) .
C2 B6 B11 B7 34.17(11) .
B10 B6 B11 B7 -101.60(14) .
B5 B6 B11 B7 -64.17(17) .
B6 B10 B11 C2 38.67(12) .
B5 B10 B11 C2 1.39(18) .
B9 B10 B11 C2 -62.05(17) .
B12 B10 B11 C2 -98.78(14) .
B5 B10 B11 B6 -37.28(13) .
B9 B10 B11 B6 -100.72(15) .
B12 B10 B11 B6 -137.45(14) .
B6 B10 B11 B12 137.45(14) .
B5 B10 B11 B12 100.17(16) .
B9 B10 B11 B12 36.73(13) .
B6 B10 B11 B7 99.90(14) .
B5 B10 B11 B7 62.62(18) .
B9 B10 B11 B7 -0.82(18) .
B12 B10 B11 B7 -37.55(13) .
B3 B7 B11 C2 35.26(11) .
B12 B7 B11 C2 135.53(14) .
B8 B7 B11 C2 97.97(13) .
C2 B7 B11 B6 -34.66(12) .
B3 B7 B11 B6 0.60(17) .
B12 B7 B11 B6 100.87(14) .
B8 B7 B11 B6 63.31(15) .
C2 B7 B11 B10 -97.69(14) .
B3 B7 B11 B10 -62.43(16) .
B12 B7 B11 B10 37.84(13) .
B8 B7 B11 B10 0.28(17) .
C2 B7 B11 B12 -135.53(14) .
B3 B7 B11 B12 -100.27(15) .
B8 B7 B11 B12 -37.57(13) .
C2 B11 B12 B9 62.95(18) .
B6 B11 B12 B9 0.72(19) .
B10 B11 B12 B9 -37.08(14) .
B7 B11 B12 B9 101.08(16) .
C2 B11 B12 B7 -38.13(12) .
B6 B11 B12 B7 -100.36(14) .
B10 B11 B12 B7 -138.15(14) .
C2 B11 B12 B8 -0.53(18) .
B6 B11 B12 B8 -62.77(18) .
B10 B11 B12 B8 -100.56(16) .
B7 B11 B12 B8 37.59(14) .
C2 B11 B12 B10 100.03(14) .
B6 B11 B12 B10 37.79(13) .
B7 B11 B12 B10 138.15(14) .
B4 B9 B12 B11 -63.58(19) .
B8 B9 B12 B11 -100.80(15) .
B5 B9 B12 B11 -0.3(2) .
B10 B9 B12 B11 36.89(14) .
B4 B9 B12 B7 0.08(19) .
B8 B9 B12 B7 -37.15(13) .
B5 B9 B12 B7 63.33(19) .
B10 B9 B12 B7 100.54(14) .
B4 B9 B12 B8 37.22(13) .
B5 B9 B12 B8 100.48(15) .
B10 B9 B12 B8 137.69(14) .
B4 B9 B12 B10 -100.47(15) .
B8 B9 B12 B10 -137.69(14) .
B5 B9 B12 B10 -37.21(14) .
C2 B7 B12 B11 38.41(12) .
B3 B7 B12 B11 100.51(14) .
B8 B7 B12 B11 137.92(14) .
C2 B7 B12 B9 -62.33(17) .
B3 B7 B12 B9 -0.22(18) .
B8 B7 B12 B9 37.18(13) .
B11 B7 B12 B9 -100.74(16) .
C2 B7 B12 B8 -99.51(14) .
B3 B7 B12 B8 -37.41(12) .
B11 B7 B12 B8 -137.92(14) .
C2 B7 B12 B10 1.19(17) .
B3 B7 B12 B10 63.30(16) .
B8 B7 B12 B10 100.70(15) .
B11 B7 B12 B10 -37.22(13) .
B3 B8 B12 B11 0.2(2) .
B4 B8 B12 B11 63.80(18) .
B7 B8 B12 B11 -37.68(13) .
B9 B8 B12 B11 100.82(15) .
B3 B8 B12 B9 -100.66(16) .
B4 B8 B12 B9 -37.02(13) .
B7 B8 B12 B9 -138.50(14) .
B3 B8 B12 B7 37.84(14) .
B4 B8 B12 B7 101.48(14) .
B9 B8 B12 B7 138.50(14) .
B3 B8 B12 B10 -62.87(18) .
B4 B8 B12 B10 0.77(18) .
B7 B8 B12 B10 -100.71(14) .
B9 B8 B12 B10 37.79(13) .
B6 B10 B12 B11 -37.92(13) .
B5 B10 B12 B11 -101.16(14) .
B9 B10 B12 B11 -138.58(14) .
B6 B10 B12 B9 100.65(15) .
B5 B10 B12 B9 37.42(13) .
B11 B10 B12 B9 138.58(14) .
B6 B10 B12 B7 -0.48(18) .
B5 B10 B12 B7 -63.71(16) .
B11 B10 B12 B7 37.45(13) .
B9 B10 B12 B7 -101.13(15) .
B6 B10 B12 B8 62.87(17) .
B5 B10 B12 B8 -0.36(18) .
B11 B10 B12 B8 100.79(15) .
B9 B10 B12 B8 -37.78(13) .
